data_4060227
loop_
_publ_author_name
'Javier Ruiz'
'Roberto Quesada'
'V\'ictor Riera'
'Eduardo Castellano'
'Oscar Piro'

_publ_section_title
;
 Metal-Assisted Regio- and Stereospecific Insertion of Alkynes into a
 C-H Bond, Leading to Functionalized Diphosphane Ligands
;
_journal_name_full Organometallics
_journal_page_first 175
_journal_page_last 177
_journal_paper_doi 10.1021/om034269d
_journal_volume 23
_journal_year 2004
_chemical_formula_sum 'C39 H36.64 Mn N O7.32 P2'
_chemical_formula_weight 753.33
_chemical_name_systematic
;
fac-[1,2-dimethoxycarbonylvinylbis(diphenylphosphanyl)methanide tricarbonyl
tertbutylisocyanide manganese(I)]hydrate
;
_space_group_IT_number 14
_symmetry_cell_setting monoclinic
_symmetry_space_group_name_Hall '-P 2ybc'
_symmetry_space_group_name_H-M 'P 1 21/c 1'
_atom_sites_solution_hydrogens geom
_atom_sites_solution_primary Patterson
_atom_sites_solution_secondary difmap
_audit_creation_method SHELXL-97
_cell_angle_alpha 90.00
_cell_angle_beta 90.902(1)
_cell_angle_gamma 90.00
_cell_formula_units_Z 4
_cell_length_a 14.461(1)
_cell_length_b 10.313(1)
_cell_length_c 25.063(1)
_cell_measurement_reflns_used 42594
_cell_measurement_temperature 120(2)
_cell_measurement_theta_max 26.00
_cell_measurement_theta_min 2.14
_cell_volume 3737.3(5)
_computing_cell_refinement 'HKL Scalepack (Otwinowski & Minor 1997)'
_computing_data_collection 'Collect (Nonius BV, 1997-2000)'
_computing_data_reduction 'HKL Denzo and Scalepack (Otwinowski & Minor 1997)'
_computing_molecular_graphics 'ORTEP (Johnson, 1976)'
_computing_publication_material 'SHELXL-97 (Sheldrick, 1997)'
_computing_structure_refinement 'SHELXL-97 (Sheldrick, 1997)'
_computing_structure_solution 'SHELXS-97 (Sheldrick, 1997)'
_diffrn_ambient_temperature 120(2)
_diffrn_detector_area_resol_mean 9
_diffrn_measured_fraction_theta_full 0.943
_diffrn_measured_fraction_theta_max 0.943
_diffrn_measurement_device_type KappaCCD
_diffrn_measurement_method 'CCD with \f and \w scans'
_diffrn_radiation_monochromator graphite
_diffrn_radiation_source 'fine-focus sealed tube'
_diffrn_radiation_type MoK\a
_diffrn_radiation_wavelength 0.71073
_diffrn_reflns_av_R_equivalents 0.0838
_diffrn_reflns_av_sigmaI/netI 0.0456
_diffrn_reflns_limit_h_max 17
_diffrn_reflns_limit_h_min -17
_diffrn_reflns_limit_k_max 12
_diffrn_reflns_limit_k_min -12
_diffrn_reflns_limit_l_max 30
_diffrn_reflns_limit_l_min -30
_diffrn_reflns_number 42594
_diffrn_reflns_theta_full 26.00
_diffrn_reflns_theta_max 26.00
_diffrn_reflns_theta_min 2.14
_diffrn_standards_decay_% 0
_exptl_absorpt_coefficient_mu 0.489
_exptl_absorpt_correction_T_max 0.975
_exptl_absorpt_correction_T_min 0.846
_exptl_absorpt_correction_type multi-scan
_exptl_crystal_colour 'pale yellow'
_exptl_crystal_density_diffrn 1.339
_exptl_crystal_density_method 'not measured'
_exptl_crystal_description fragment
_exptl_crystal_F_000 1565
_exptl_crystal_size_max 0.20
_exptl_crystal_size_mid 0.18
_exptl_crystal_size_min 0.14
_refine_diff_density_max 0.589
_refine_diff_density_min -0.919
_refine_diff_density_rms 0.165
_refine_ls_extinction_method none
_refine_ls_goodness_of_fit_ref 1.107
_refine_ls_hydrogen_treatment constr
_refine_ls_matrix_type full
_refine_ls_number_parameters 466
_refine_ls_number_reflns 7326
_refine_ls_number_restraints 0
_refine_ls_restrained_S_all 1.107
_refine_ls_R_factor_all 0.0504
_refine_ls_R_factor_gt 0.0359
_refine_ls_shift/su_max 0.001
_refine_ls_shift/su_mean 0.000
_refine_ls_structure_factor_coef Fsqd
_refine_ls_weighting_details 'w=1/[\s^2^(Fo^2^)+(0.0555P)^2^+0.9984P] where P=(Fo^2^+2Fc^2^)/3'
_refine_ls_weighting_scheme calc
_refine_ls_wR_factor_gt 0.0918
_refine_ls_wR_factor_ref 0.1059
_reflns_number_gt 6066
_reflns_number_total 7326
_reflns_threshold_expression >2\s(I)
_cod_depositor_comments
;
The following automatic conversions were performed:

'_refine_ls_weighting_scheme' value 'calc
w=1/[\s^2^(Fo^2^)+(0.0555P)^2^+0.9984P] where P=(Fo^2^+2Fc^2^)/3' was
changed to 'calc'. New tag '_refine_ls_weighting_details' was
created. The value of the new tag was set to
'w=1/[\s^2^(Fo^2^)+(0.0555P)^2^+0.9984P] where P=(Fo^2^+2Fc^2^)/3'.

Automatic conversion script
Id: cif_fix_values 3143 2015-03-26 13:38:13Z robertas 
;
_cod_original_sg_symbol_H-M P2~1~/c
_cod_database_code 4060227

loop_
_symmetry_equiv_pos_as_xyz
'x, y, z'
'-x, y+1/2, -z+1/2'
'-x, -y, -z'
'x, -y-1/2, z-1/2'

loop_
_atom_site_label
_atom_site_type_symbol
_atom_site_fract_x
_atom_site_fract_y
_atom_site_fract_z
_atom_site_U_iso_or_equiv
_atom_site_adp_type
_atom_site_occupancy
_atom_site_calc_flag
_atom_site_refinement_flags
Mn Mn 0.287381(19) -0.01508(3) 0.699497(11) 0.01789(10) Uani 1 d .
N N 0.17551(11) 0.18878(16) 0.76105(6) 0.0250(4) Uani 1 d .
P1 P 0.21411(3) 0.01880(4) 0.616258(18) 0.01733(12) Uani 1 d .
P2 P 0.36690(3) 0.14136(4) 0.651345(17) 0.01604(12) Uani 1 d .
O1 O 0.15833(11) -0.21390(16) 0.74098(6) 0.0403(4) Uani 1 d .
O2 O 0.40987(11) -0.21890(14) 0.65581(6) 0.0358(4) Uani 1 d .
O3 O 0.40447(11) -0.00277(14) 0.79749(6) 0.0350(4) Uani 1 d .
O7 O 0.19610(9) 0.12567(13) 0.47876(5) 0.0269(3) Uani 1 d .
O6 O 0.16452(9) 0.31188(13) 0.52201(5) 0.0252(3) Uani 1 d .
O5 O 0.31853(10) 0.36362(14) 0.44925(5) 0.0299(3) Uani 1 d .
O4 O 0.47072(9) 0.37631(14) 0.46905(5) 0.0291(3) Uani 1 d .
C1 C 0.20765(14) -0.1364(2) 0.72458(8) 0.0259(4) Uani 1 d .
C2 C 0.36145(14) -0.14014(19) 0.67101(7) 0.0235(4) Uani 1 d .
C3 C 0.36086(14) -0.00956(18) 0.75918(8) 0.0236(4) Uani 1 d .
C4 C 0.21509(13) 0.11742(19) 0.73456(7) 0.0213(4) Uani 1 d .
C5 C 0.12856(14) 0.2668(2) 0.80143(8) 0.0318(5) Uani 1 d .
C6 C 0.05456(17) 0.1798(3) 0.82510(10) 0.0482(7) Uani 1 d .
H6A H 0.0100 0.1549 0.7971 0.072 Uiso 1 calc R
H6B H 0.0225 0.2267 0.8533 0.072 Uiso 1 calc R
H6C H 0.0836 0.1018 0.8401 0.072 Uiso 1 calc R
C7 C 0.20042(17) 0.3048(3) 0.84341(9) 0.0479(7) Uani 1 d .
H7A H 0.2275 0.2264 0.8593 0.072 Uiso 1 calc R
H7B H 0.1710 0.3564 0.8712 0.072 Uiso 1 calc R
H7C H 0.2492 0.3561 0.8268 0.072 Uiso 1 calc R
C8 C 0.0871(2) 0.3847(3) 0.77378(11) 0.0547(7) Uani 1 d .
H8A H 0.1363 0.4345 0.7568 0.082 Uiso 1 calc R
H8B H 0.0562 0.4392 0.8001 0.082 Uiso 1 calc R
H8C H 0.0420 0.3565 0.7466 0.082 Uiso 1 calc R
C9 C 0.29482(12) 0.13386(17) 0.59425(7) 0.0170(4) Uani 1 d .
C10 C 0.30260(12) 0.20562(17) 0.54575(7) 0.0182(4) Uani 1 d .
C14 C 0.21710(13) 0.20839(18) 0.51069(7) 0.0198(4) Uani 1 d .
C15 C 0.08195(15) 0.3255(2) 0.48923(9) 0.0375(5) Uani 1 d .
H15A H 0.0993 0.3401 0.4521 0.056 Uiso 1 calc R
H15B H 0.0457 0.3994 0.5018 0.056 Uiso 1 calc R
H15C H 0.0449 0.2462 0.4915 0.056 Uiso 1 calc R
C11 C 0.37918(13) 0.26959(18) 0.52940(7) 0.0216(4) Uani 1 d .
H11 H 0.4328 0.2681 0.5518 0.026 Uiso 1 calc R
C12 C 0.38329(13) 0.34003(18) 0.47944(7) 0.0218(4) Uani 1 d .
C13 C 0.48332(16) 0.4470(2) 0.41991(8) 0.0363(5) Uani 1 d .
H13A H 0.4600 0.3951 0.3898 0.054 Uiso 1 calc R
H13B H 0.5493 0.4648 0.4152 0.054 Uiso 1 calc R
H13C H 0.4492 0.5290 0.4214 0.054 Uiso 1 calc R
C111 C 0.21429(13) -0.12963(18) 0.57626(7) 0.0200(4) Uani 1 d .
C112 C 0.27525(14) -0.14582(19) 0.53426(7) 0.0238(4) Uani 1 d .
H112 H 0.3113 -0.0747 0.5225 0.029 Uiso 1 calc R
C113 C 0.28330(15) -0.2662(2) 0.50957(8) 0.0297(5) Uani 1 d .
H113 H 0.3258 -0.2771 0.4814 0.036 Uiso 1 calc R
C114 C 0.23022(16) -0.3698(2) 0.52561(8) 0.0317(5) Uani 1 d .
H114 H 0.2359 -0.4514 0.5084 0.038 Uiso 1 calc R
C115 C 0.16849(15) -0.3545(2) 0.56704(8) 0.0295(5) Uani 1 d .
H115 H 0.1311 -0.4252 0.5779 0.035 Uiso 1 calc R
C116 C 0.16183(14) -0.23554(19) 0.59250(8) 0.0257(4) Uani 1 d .
H116 H 0.1208 -0.2261 0.6215 0.031 Uiso 1 calc R
C121 C 0.09685(12) 0.08526(18) 0.60879(7) 0.0206(4) Uani 1 d .
C122 C 0.02694(13) 0.0284(2) 0.57797(8) 0.0253(4) Uani 1 d .
H122 H 0.0378 -0.0522 0.5608 0.030 Uiso 1 calc R
C123 C -0.05880(14) 0.0888(2) 0.57222(9) 0.0319(5) Uani 1 d .
H123 H -0.1061 0.0494 0.5510 0.038 Uiso 1 calc R
C124 C -0.07547(14) 0.2061(2) 0.59719(9) 0.0346(5) Uani 1 d .
H124 H -0.1340 0.2471 0.5933 0.042 Uiso 1 calc R
C125 C -0.00631(14) 0.2632(2) 0.62796(8) 0.0335(5) Uani 1 d .
H125 H -0.0177 0.3433 0.6454 0.040 Uiso 1 calc R
C126 C 0.07923(14) 0.2043(2) 0.63348(8) 0.0266(4) Uani 1 d .
H126 H 0.1265 0.2451 0.6542 0.032 Uiso 1 calc R
C211 C 0.48740(12) 0.11863(17) 0.63230(7) 0.0177(4) Uani 1 d .
C212 C 0.50820(14) 0.01677(18) 0.59751(8) 0.0225(4) Uani 1 d .
H212 H 0.4599 -0.0372 0.5841 0.027 Uiso 1 calc R
C213 C 0.59834(14) -0.00609(19) 0.58242(8) 0.0269(5) Uani 1 d .
H213 H 0.6117 -0.0761 0.5592 0.032 Uiso 1 calc R
C214 C 0.66925(14) 0.0733(2) 0.60123(8) 0.0271(4) Uani 1 d .
H214 H 0.7313 0.0568 0.5912 0.033 Uiso 1 calc R
C215 C 0.64964(13) 0.1759(2) 0.63442(8) 0.0266(4) Uani 1 d .
H215 H 0.6981 0.2311 0.6467 0.032 Uiso 1 calc R
C216 C 0.55940(13) 0.19916(19) 0.65009(7) 0.0218(4) Uani 1 d .
H216 H 0.5465 0.2701 0.6730 0.026 Uiso 1 calc R
C221 C 0.36272(12) 0.30166(18) 0.68169(7) 0.0182(4) Uani 1 d .
C222 C 0.40155(13) 0.32121(19) 0.73263(7) 0.0204(4) Uani 1 d .
H222 H 0.4351 0.2531 0.7496 0.025 Uiso 1 calc R
C223 C 0.39142(13) 0.43887(19) 0.75838(8) 0.0247(4) Uani 1 d .
H223 H 0.4185 0.4518 0.7928 0.030 Uiso 1 calc R
C224 C 0.34184(15) 0.53775(19) 0.73399(8) 0.0275(5) Uani 1 d .
H224 H 0.3348 0.6185 0.7517 0.033 Uiso 1 calc R
C225 C 0.30241(15) 0.51950(19) 0.68384(8) 0.0277(5) Uani 1 d .
H225 H 0.2685 0.5877 0.6673 0.033 Uiso 1 calc R
C226 C 0.31235(13) 0.40172(18) 0.65769(7) 0.0215(4) Uani 1 d .
H226 H 0.2848 0.3893 0.6234 0.026 Uiso 1 calc R
O1W O 0.2221(4) 0.5291(6) 0.3797(2) 0.056(2) Uani 0.322(7) d P

loop_
_atom_site_aniso_label
_atom_site_aniso_U_11
_atom_site_aniso_U_22
_atom_site_aniso_U_33
_atom_site_aniso_U_23
_atom_site_aniso_U_13
_atom_site_aniso_U_12
Mn 0.01972(17) 0.01726(16) 0.01674(16) 0.00047(10) 0.00208(11) -0.00065(11)
N 0.0221(8) 0.0296(9) 0.0233(8) -0.0051(7) 0.0038(7) 0.0018(7)
P1 0.0183(3) 0.0170(2) 0.0167(2) -0.00203(18) 0.00130(18) -0.00258(18)
P2 0.0173(2) 0.0156(2) 0.0152(2) -0.00086(17) 0.00006(17) -0.00098(18)
O1 0.0381(9) 0.0351(9) 0.0481(10) 0.0099(7) 0.0107(7) -0.0116(7)
O2 0.0412(9) 0.0225(8) 0.0442(9) 0.0005(7) 0.0132(7) 0.0063(7)
O3 0.0421(9) 0.0375(9) 0.0252(8) 0.0002(6) -0.0091(7) 0.0072(7)
O7 0.0325(8) 0.0244(7) 0.0236(7) -0.0045(6) -0.0065(6) -0.0039(6)
O6 0.0236(7) 0.0239(7) 0.0277(7) -0.0017(6) -0.0051(5) 0.0038(6)
O5 0.0335(8) 0.0331(8) 0.0229(7) 0.0062(6) -0.0051(6) -0.0030(6)
O4 0.0303(8) 0.0341(8) 0.0229(7) 0.0080(6) 0.0034(6) -0.0091(6)
C1 0.0282(11) 0.0267(11) 0.0231(10) 0.0006(8) 0.0030(8) 0.0032(9)
C2 0.0272(10) 0.0201(10) 0.0234(10) 0.0040(8) 0.0027(8) -0.0034(8)
C3 0.0271(11) 0.0195(10) 0.0244(11) 0.0036(8) 0.0044(8) 0.0039(8)
C4 0.0206(10) 0.0253(10) 0.0181(9) 0.0032(8) -0.0014(7) -0.0037(8)
C5 0.0278(11) 0.0401(13) 0.0278(11) -0.0124(9) 0.0088(8) 0.0041(9)
C6 0.0341(13) 0.0663(18) 0.0448(14) -0.0083(13) 0.0178(11) -0.0044(12)
C7 0.0448(14) 0.0678(18) 0.0313(13) -0.0207(12) 0.0065(10) -0.0085(13)
C8 0.0642(18) 0.0460(16) 0.0543(16) -0.0110(13) 0.0110(13) 0.0237(14)
C9 0.0175(9) 0.0172(9) 0.0162(9) -0.0014(7) 0.0003(7) -0.0020(7)
C10 0.0235(10) 0.0151(9) 0.0158(9) -0.0034(7) -0.0005(7) 0.0011(7)
C14 0.0241(10) 0.0185(10) 0.0169(9) 0.0035(7) 0.0011(7) -0.0027(8)
C15 0.0296(12) 0.0379(13) 0.0444(13) 0.0020(10) -0.0133(10) 0.0077(10)
C11 0.0245(10) 0.0231(10) 0.0170(9) 0.0003(7) -0.0025(7) -0.0032(8)
C12 0.0296(11) 0.0177(9) 0.0183(9) -0.0023(7) 0.0018(8) -0.0026(8)
C13 0.0449(14) 0.0387(13) 0.0256(11) 0.0091(10) 0.0093(9) -0.0082(11)
C111 0.0228(10) 0.0180(9) 0.0191(9) -0.0021(7) -0.0018(7) -0.0017(8)
C112 0.0294(11) 0.0211(10) 0.0208(10) -0.0012(8) 0.0023(8) -0.0012(8)
C113 0.0424(13) 0.0256(11) 0.0212(10) -0.0051(8) 0.0043(9) 0.0025(9)
C114 0.0477(13) 0.0193(10) 0.0280(11) -0.0052(8) -0.0052(9) 0.0009(9)
C115 0.0342(12) 0.0207(10) 0.0336(12) 0.0012(8) -0.0040(9) -0.0073(9)
C116 0.0280(11) 0.0232(10) 0.0258(10) -0.0019(8) 0.0020(8) -0.0063(8)
C121 0.0178(9) 0.0233(10) 0.0208(9) 0.0010(8) 0.0017(7) -0.0029(8)
C122 0.0235(10) 0.0258(11) 0.0264(11) -0.0058(8) 0.0011(8) -0.0049(8)
C123 0.0203(10) 0.0390(13) 0.0365(12) -0.0048(10) -0.0028(8) -0.0050(9)
C124 0.0206(10) 0.0439(14) 0.0393(12) -0.0054(10) -0.0006(9) 0.0048(9)
C125 0.0307(12) 0.0341(12) 0.0358(12) -0.0118(9) -0.0007(9) 0.0081(9)
C126 0.0248(10) 0.0274(11) 0.0276(10) -0.0059(8) -0.0038(8) -0.0002(8)
C211 0.0201(9) 0.0175(9) 0.0156(9) 0.0036(7) 0.0004(7) 0.0008(7)
C212 0.0247(10) 0.0219(10) 0.0211(10) -0.0002(8) 0.0021(8) -0.0011(8)
C213 0.0300(11) 0.0261(11) 0.0250(11) 0.0005(8) 0.0092(8) 0.0057(9)
C214 0.0226(10) 0.0317(11) 0.0273(11) 0.0067(9) 0.0075(8) 0.0047(9)
C215 0.0203(10) 0.0317(11) 0.0277(10) 0.0048(9) 0.0006(8) -0.0051(8)
C216 0.0232(10) 0.0222(10) 0.0199(9) 0.0002(7) 0.0001(7) -0.0020(8)
C221 0.0161(9) 0.0196(9) 0.0190(9) -0.0020(7) 0.0039(7) -0.0029(7)
C222 0.0214(9) 0.0213(10) 0.0186(9) 0.0005(7) -0.0002(7) -0.0012(8)
C223 0.0295(11) 0.0260(10) 0.0186(9) -0.0037(8) -0.0014(8) -0.0045(9)
C224 0.0389(12) 0.0188(10) 0.0249(11) -0.0068(8) 0.0000(9) -0.0005(9)
C225 0.0352(12) 0.0203(10) 0.0276(11) -0.0003(8) -0.0032(9) 0.0043(9)
C226 0.0262(10) 0.0210(10) 0.0172(9) 0.0002(7) -0.0014(7) -0.0004(8)
O1W 0.065(4) 0.045(4) 0.057(4) 0.006(3) -0.007(3) 0.012(3)

loop_
_atom_type_symbol
_atom_type_description
_atom_type_scat_dispersion_real
_atom_type_scat_dispersion_imag
_atom_type_scat_source
C C 0.0033 0.0016 'International Tables Vol C Tables 4.2.6.8 and 6.1.1.4'
H H 0.0000 0.0000 'International Tables Vol C Tables 4.2.6.8 and 6.1.1.4'
O O 0.0106 0.0060 'International Tables Vol C Tables 4.2.6.8 and 6.1.1.4'
Mn Mn 0.3368 0.7283 'International Tables Vol C Tables 4.2.6.8 and 6.1.1.4'
P P 0.1023 0.0942 'International Tables Vol C Tables 4.2.6.8 and 6.1.1.4'
N N 0.0061 0.0033 'International Tables Vol C Tables 4.2.6.8 and 6.1.1.4'

loop_
_geom_angle_atom_site_label_1
_geom_angle_atom_site_label_2
_geom_angle_atom_site_label_3
_geom_angle
C1 Mn C3 95.87(9)
C1 Mn C2 91.61(9)
C3 Mn C2 90.28(9)
C1 Mn C4 88.80(8)
C3 Mn C4 85.27(8)
C2 Mn C4 175.55(8)
C1 Mn P2 167.34(6)
C3 Mn P2 96.74(6)
C2 Mn P2 89.38(6)
C4 Mn P2 91.19(6)
C1 Mn P1 97.44(6)
C3 Mn P1 166.58(6)
C2 Mn P1 90.97(6)
C4 Mn P1 93.37(5)
P2 Mn P1 69.913(18)
C4 N C5 171.5(2)
C9 P1 C111 112.69(8)
C9 P1 C121 109.42(9)
C111 P1 C121 105.41(9)
C9 P1 Mn 94.96(6)
C111 P1 Mn 110.94(6)
C121 P1 Mn 123.27(6)
C9 P1 P2 40.33(6)
C111 P1 P2 124.45(6)
C121 P1 P2 127.76(6)
Mn P1 P2 54.660(15)
C9 P2 C221 110.89(8)
C9 P2 C211 109.69(8)
C221 P2 C211 105.27(8)
C9 P2 Mn 95.74(6)
C221 P2 Mn 113.11(6)
C211 P2 Mn 121.77(6)
C9 P2 P1 40.34(6)
C221 P2 P1 122.16(6)
C211 P2 P1 129.60(6)
Mn P2 P1 55.427(16)
C14 O6 C15 114.98(15)
C12 O4 C13 115.85(16)
O1 C1 Mn 178.90(17)
O2 C2 Mn 176.39(17)
O3 C3 Mn 177.26(17)
N C4 Mn 171.67(17)
N C5 C8 107.94(18)
N C5 C6 106.30(18)
C8 C5 C6 112.0(2)
N C5 C7 107.48(17)
C8 C5 C7 111.8(2)
C6 C5 C7 111.1(2)
C10 C9 P1 132.65(14)
C10 C9 P2 128.01(14)
P1 C9 P2 99.33(9)
C11 C10 C9 125.71(17)
C11 C10 C14 118.74(16)
C9 C10 C14 115.55(16)
O7 C14 O6 124.40(17)
O7 C14 C10 124.76(17)
O6 C14 C10 110.74(15)
C10 C11 C12 123.28(17)
O5 C12 O4 122.57(17)
O5 C12 C11 126.48(18)
O4 C12 C11 110.94(16)
C112 C111 C116 118.70(17)
C112 C111 P1 121.36(14)
C116 C111 P1 119.33(14)
C111 C112 C113 120.03(18)
C114 C113 C112 120.67(19)
C113 C114 C115 119.85(19)
C116 C115 C114 119.61(19)
C115 C116 C111 121.11(18)
C122 C121 C126 118.63(17)
C122 C121 P1 124.10(15)
C126 C121 P1 117.17(14)
C123 C122 C121 120.41(19)
C124 C123 C122 120.33(19)
C123 C124 C125 119.6(2)
C126 C125 C124 120.4(2)
C125 C126 C121 120.63(18)
C216 C211 C212 118.51(17)
C216 C211 P2 123.23(14)
C212 C211 P2 118.25(14)
C213 C212 C211 120.70(18)
C212 C213 C214 120.05(18)
C215 C214 C213 119.98(18)
C214 C215 C216 120.39(19)
C215 C216 C211 120.34(18)
C226 C221 C222 119.06(17)
C226 C221 P2 120.82(13)
C222 C221 P2 119.72(14)
C223 C222 C221 120.49(18)
C222 C223 C224 119.90(18)
C223 C224 C225 120.26(18)
C224 C225 C226 120.20(18)
C225 C226 C221 120.07(17)

loop_
_geom_bond_atom_site_label_1
_geom_bond_atom_site_label_2
_geom_bond_distance
Mn C1 1.820(2)
Mn C3 1.822(2)
Mn C2 1.829(2)
Mn C4 1.939(2)
Mn P2 2.3292(5)
Mn P1 2.3511(6)
N C4 1.150(2)
N C5 1.468(2)
P1 C9 1.7592(18)
P1 C111 1.8300(18)
P1 C121 1.8357(19)
P1 P2 2.6817(7)
P2 C9 1.7588(18)
P2 C221 1.8211(18)
P2 C211 1.8291(18)
O1 C1 1.151(2)
O2 C2 1.142(2)
O3 C3 1.143(3)
O7 C14 1.205(2)
O6 C14 1.343(2)
O6 C15 1.446(2)
O5 C12 1.219(2)
O4 C12 1.348(2)
O4 C13 1.445(2)
C5 C8 1.518(3)
C5 C6 1.524(3)
C5 C7 1.519(3)
C9 C10 1.429(2)
C10 C11 1.358(3)
C10 C14 1.506(3)
C11 C12 1.450(3)
C111 C112 1.394(3)
C111 C116 1.394(3)
C112 C113 1.393(3)
C113 C114 1.379(3)
C114 C115 1.389(3)
C115 C116 1.387(3)
C121 C122 1.392(3)
C121 C126 1.400(3)
C122 C123 1.393(3)
C123 C124 1.384(3)
C124 C125 1.385(3)
C125 C126 1.383(3)
C211 C216 1.399(3)
C211 C212 1.401(3)
C212 C213 1.383(3)
C213 C214 1.389(3)
C214 C215 1.379(3)
C215 C216 1.389(3)
C221 C226 1.394(3)
C221 C222 1.401(2)
C222 C223 1.383(3)
C223 C224 1.383(3)
C224 C225 1.385(3)
C225 C226 1.389(3)
